data_1541678
loop_
_publ_author_name
'Caminiti, R.'
'Marongiu, G.'
'Paschina, G.'

_publ_section_title
;
 Oxonium diaquadisulphatoindium(III) dihydrate (H3 O)+ (In(H2 O)2 (S
 O4)2)- * 2 H2 O
;
_journal_name_full 'Crystal Structure Communications'
_journal_page_first 955
_journal_page_last 958
_journal_volume 11
_journal_year 1982
_chemical_formula_sum 'H11 In O13 S2'
_chemical_name_systematic '(H3 O) In (S O4)2 (H2 O)4'
_space_group_IT_number 14
_symmetry_space_group_name_Hall '-P 2ybc'
_symmetry_space_group_name_H-M 'P 1 21/c 1'
_cell_angle_alpha 90
_cell_angle_beta 102.6
_cell_angle_gamma 90
_cell_formula_units_Z 4
_cell_length_a 10.57
_cell_length_b 10.77
_cell_length_c 9.25
_cell_volume 1027.650
_citation_journal_id_ASTM CSCMCS
_cod_data_source_file Caminiti_CSCMCS_1982_1385.cif
_cod_data_source_block H11In1O13S2
_cod_original_cell_volume 1027.65
_cod_original_formula_sum 'H11 In1 O13 S2'
_cod_database_code 1541678

loop_
_symmetry_equiv_pos_as_xyz
x,y,z
-x,y+1/2,-z+1/2
-x,-y,-z
x,-y-1/2,z-1/2

loop_
_atom_site_label
_atom_site_type_symbol
_atom_site_fract_x
_atom_site_fract_y
_atom_site_fract_z
_atom_site_occupancy
_atom_site_U_iso_or_equiv
O12 O-2 0.1838 -0.2399 0.5322 1 0.0
H1 H+1 0.099 0.375 0.045 1 0.0
H8 H+1 0.243 -0.271 0.474 1 0.0
H7 H+1 0.13 -0.305 0.59 1 0.0
H11 H+1 0.41 -0.282 0.32 1 0.0
O10 O-2 0.3187 -0.018 0.2076 1 0.0
H4 H+1 0.331 -0.024 0.305 1 0.0
O6 O-2 -0.0581 0.5949 0.2871 1 0.0
H5 H+1 0.409 -0.105 0.532 1 0.0
O3 O-2 0.4947 0.2115 0.3645 1 0.0
O1 O-2 0.2672 0.2565 0.2775 1 0.0
S2 S+6 0.0283 0.4852 0.2846 1 0.0
O11 O-2 0.3465 -0.0254 0.4946 1 0.0
H3 H+1 0.413 -0.011 0.206 1 0.0
S1 S+6 0.3952 0.3027 0.3612 1 0.0
O9 O-2 0.1077 0.2966 0.0011 1 0.0
H9 H+1 0.262 -0.179 0.578 1 0.0
H10 H+1 0.371 -0.402 0.378 1 0.0
O5 O-2 0.128 0.4903 0.4263 1 0.0
O7 O-2 0.0916 0.5016 0.161 1 0.0
O4 O-2 0.4268 0.4169 0.2939 1 0.0
H6 H+1 0.335 0.02 0.565 1 0.0
O13 O-2 0.3294 -0.3345 0.3321 1 0.0
In1 In+3 0.20908 0.13471 0.09608 1 0.0
H2 H+1 0.088 0.32 -0.09 1 0.0
O8 O-2 -0.045 0.3718 0.2746 1 0.0
O2 O-2 0.3781 0.3276 0.514 1 0.0
